data_1551375
loop_
_publ_author_name
'Max J. Kory'
'Michael Worle'
'Thomas Weber'
'Payam Payamyar'
'Stan W. van de Poll'
'Julia Dshemuchadse'
'Nils Trapp'
'Dieter Schluter'

_publ_section_title
;
 Gram-scale synthesis of two-dimensional polymer crystals and their
 structure analysis by X-ray diffraction
;
_journal_name_full 'Nature Chemistry'
_journal_page_first 779
_journal_page_last 784
_journal_paper_doi 10.1038/nchem.2007
_journal_volume 6
_journal_year 2014
_chemical_absolute_configuration unk
_chemical_formula_moiety '1.5(C96 H48 N12 O12), 4(C6 H4.01 N2)'
_chemical_formula_sum 'C168 H88 N26 O18'
_chemical_formula_weight 2758.64
_chemical_name_systematic
poly(1,5,10-(1,8)trianthracena-2,4,5,8,9,11-hexaoxa-3,7(1,3,5)ditriazinabicyclo[3.3.3]undecaphane)
_space_group_crystal_system trigonal
_space_group_IT_number 146
_space_group_name_Hall 'R 3'
_space_group_name_H-M_alt 'R 3 :H'
_atom_sites_solution_hydrogens geom
_atom_sites_solution_primary dual
_cell_angle_alpha 90
_cell_angle_beta 90
_cell_angle_gamma 120
_cell_formula_units_Z 3
_cell_length_a 19.4976(6)
_cell_length_b 19.4976(6)
_cell_length_c 29.0508(16)
_cell_measurement_reflns_used 5284
_cell_measurement_temperature 99.99
_cell_measurement_theta_max 63.472
_cell_measurement_theta_min 3.027
_cell_volume 9564.3(7)
_computing_cell_refinement 'Bruker SAINT'
_computing_data_collection 'Bruker APEX2'
_computing_data_reduction 'SAINT v7.68A (Bruker, 2009)'
_computing_molecular_graphics OLEX2
_computing_publication_material OLEX2
_computing_structure_refinement 'SHELXL-97 (Sheldrick, 2008)'
_computing_structure_solution 'SHELXS-97 (Sheldrick, 2008)'
_diffrn_ambient_temperature 99.99
_diffrn_detector 'Bruker APEX2 area detector'
_diffrn_detector_area_resol_mean 8.33
_diffrn_detector_type 'CCD area detector'
_diffrn_measured_fraction_theta_full 0.960
_diffrn_measured_fraction_theta_max 0.974
_diffrn_measurement_device 'kappa-stage diffractometer'
_diffrn_measurement_device_type 'D8 ApexII Dual Source with Cu-radiation'
_diffrn_measurement_method '\f and \w scans'
_diffrn_radiation_monochromator 'double mirror optics'
_diffrn_radiation_probe x-ray
_diffrn_radiation_type CuK\a
_diffrn_radiation_wavelength 1.54178
_diffrn_reflns_av_R_equivalents 0.0393
_diffrn_reflns_av_unetI/netI 0.0441
_diffrn_reflns_Laue_measured_fraction_full 0.960
_diffrn_reflns_Laue_measured_fraction_max 0.974
_diffrn_reflns_limit_h_max 18
_diffrn_reflns_limit_h_min -23
_diffrn_reflns_limit_k_max 23
_diffrn_reflns_limit_k_min -23
_diffrn_reflns_limit_l_max 34
_diffrn_reflns_limit_l_min -31
_diffrn_reflns_number 18657
_diffrn_reflns_point_group_measured_fraction_full 0.876
_diffrn_reflns_point_group_measured_fraction_max 0.889
_diffrn_reflns_theta_full 67.679
_diffrn_reflns_theta_max 67.002
_diffrn_reflns_theta_min 3.027
_diffrn_source 'microfocus sealed X-ray tube'
_diffrn_source_type 'Incoatec I\ms'
_diffrn_standards_number 0
_exptl_absorpt_coefficient_mu 0.788
_exptl_absorpt_correction_T_max 0.7528
_exptl_absorpt_correction_T_min 0.5819
_exptl_absorpt_correction_type multi-scan
_exptl_absorpt_process_details
;
SADABS-2008/1 (Bruker,2008) was used for absorption correction.
wR2(int) was 0.0827 before and 0.0588 after correction.
The Ratio of minimum to maximum transmission is 0.7730.
The \l/2 correction factor is 0.0000.
;
_exptl_crystal_colour colourless
_exptl_crystal_colour_primary colourless
_exptl_crystal_density_diffrn 1.437
_exptl_crystal_density_meas .
_exptl_crystal_description prism
_exptl_crystal_F_000 4266
_exptl_crystal_size_max 0.1
_exptl_crystal_size_mid 0.09
_exptl_crystal_size_min 0.08
_refine_diff_density_max 0.562
_refine_diff_density_min -0.318
_refine_diff_density_rms 0.097
_refine_ls_abs_structure_details
;
 Flack x determined using 1822 quotients [(I+)-(I-)]/[(I+)+(I-)]
 (Parsons, Flack and Wagner, Acta Cryst. B69 (2013) 249-259).
;
_refine_ls_abs_structure_Flack 0.17(15)
_refine_ls_extinction_coef .
_refine_ls_extinction_method none
_refine_ls_goodness_of_fit_ref 1.165
_refine_ls_hydrogen_treatment constr
_refine_ls_matrix_type full
_refine_ls_number_parameters 580
_refine_ls_number_reflns 6751
_refine_ls_number_restraints 28
_refine_ls_restrained_S_all 1.163
_refine_ls_R_factor_all 0.1256
_refine_ls_R_factor_gt 0.0987
_refine_ls_shift/su_max 0.000
_refine_ls_shift/su_mean 0.000
_refine_ls_structure_factor_coef Fsqd
_refine_ls_weighting_details 'w=1/[\s^2^(Fo^2^)+(0.2000P)^2^] where P=(Fo^2^+2Fc^2^)/3'
_refine_ls_weighting_scheme calc
_refine_ls_wR_factor_gt 0.2715
_refine_ls_wR_factor_ref 0.3055
_reflns_Friedel_coverage 0.824
_reflns_Friedel_fraction_full 0.791
_reflns_Friedel_fraction_max 0.803
_reflns_number_gt 4672
_reflns_number_total 6751
_reflns_threshold_expression 'I > 2\s(I)'
_cod_data_source_file nchem.2007-s4.cif
_cod_data_source_block 3
_cod_original_cell_volume 9564.2(8)
_cod_original_sg_symbol_H-M 'R 3'
_cod_database_code 1551375
_shelx_space_group_comment
;
The symmetry employed for this shelxl refinement is uniquely defined
by the following loop, which should always be used as a source of
symmetry information in preference to the above space-group names.
They are only intended as comments.
;
_shelx_estimated_absorpt_t_max 0.940
_shelx_estimated_absorpt_t_min 0.925
_olex2_refinement_description
;
1. Fixed Uiso
 At 1.2 times of:
  All C(H) groups
2. Shared sites
{N3, N3C}
{C17, C17C}
{C18, C18C}
{N19, C23C}
{C20, C20C}
{C21, C21C}
{C22, C22C}
{C23, N19C}
{N3A, N3D}
{C17A, C17D}
{C18A, C18D}
{N19A, C23D}
{C20A, C20D}
{C21A, C21D}
{C22A, C22D}
{C23A, N19D}
{N3B, N3E}
{C17B, C17E}
{C18B, C18E}
{N19B, C23E}
{C20B, C20E}
{C21B, C21E}
{C22B, C22E}
{C23B, N19E}
3. Restrained planarity
 N3A, C17A, C18A, N19A, C20A, C21A, C22A, C23A
 with sigma of 0.1
 N3A, C17A, C18A, N19A, C20A, C21A, C22A, C23A
 with sigma of 0.1
4. Uiso/Uaniso restraints and constraints
Uiso(C17B) = Uiso(C18B) = Uiso(N19B) = Uiso(C20B) = Uiso(C21B) = Uiso(C22B) =
Uiso(C23B) = Uiso(C17E) = Uiso(C18E) = Uiso(C23E) = Uiso(C20E) = Uiso(C21E) =
Uiso(C22E) = Uiso(N19E) = Uiso(N3B) = Uiso(N3E)
Uiso(N3) = Uiso(C17) = Uiso(C18) = Uiso(N19) = Uiso(C20) = Uiso(C21) =
Uiso(C22) = Uiso(C23) = Uiso(N3C) = Uiso(C17C) = Uiso(C18C) = Uiso(C23C) =
Uiso(C20C) = Uiso(C21C) = Uiso(C22C) = Uiso(N19C) = Uiso(N3A) = Uiso(C17A) =
Uiso(C18A) = Uiso(N19A) = Uiso(C20A) = Uiso(C21A) = Uiso(C22A) = Uiso(C23A) =
Uiso(N3D) = Uiso(C17D) = Uiso(C18D) = Uiso(C23D) = Uiso(C20D) = Uiso(C21D) =
Uiso(C22D) = Uiso(N19D)
5. Same fragment restrains
{N3B, C17B, C18B, N19B, C20B, C21B, C22B, C23B}
as
{N3, C17, C18, N19, C20, C21, C22, C23}
6. Others
 Sof(H21D)=0.505*(1-FVAR(2))
 Sof(N3A)=Sof(C17A)=Sof(C18A)=Sof(N19A)=Sof(C20A)=Sof(H20A)=Sof(C21A)=
 Sof(H21A)=Sof(C22A)=Sof(H22A)=Sof(C23A)=Sof(H23A)=Sof(N3D)=Sof(C17D)=Sof(C18D)=
 Sof(N19D)=Sof(C20D)=Sof(H20D)=Sof(C21D)=Sof(C22D)=Sof(H22D)=Sof(C23D)=
 Sof(H23D)=0.5*(1-FVAR(2))
 Sof(N3)=Sof(C17)=Sof(C18)=Sof(N19)=Sof(C20)=Sof(H20)=Sof(C21)=Sof(C22)=
 Sof(H22)=Sof(C23)=Sof(H23)=Sof(N3C)=Sof(C17C)=Sof(C18C)=Sof(N19C)=Sof(C20C)=
 Sof(H20C)=Sof(C21C)=Sof(H21C)=Sof(C22C)=Sof(H22C)=Sof(C23C)=Sof(H23C)=0.5*
 FVAR(2)
 Sof(H21)=0.505*FVAR(2)
 Fixed Sof: N3B(0.16667) C17B(0.16667) C18B(0.16667) N19B(0.16667)
 C20B(0.16667) H20B(0.16667) C21B(0.16667) H21B(0.16667) C22B(0.16667)
 H22B(0.16667) C23B(0.16667) H23B(0.16667) N3E(0.16667) C17E(0.16667)
 C18E(0.16667) N19E(0.16667) C20E(0.16667) H20E(0.16667) C21E(0.16667)
 H21E(0.16667) C22E(0.16667) H22E(0.16667) C23E(0.16667) H23E(0.16667)
7.a Ternary CH refined with riding coordinates:
 C6(H6), C6A(H6A), C13(H13), C13A(H13A)
7.b Aromatic/amide H refined with riding coordinates:
 C2(H2), C2A(H2A), C3(H3), C3A(H3A), C4(H4), C4A(H4A), C8(H8), C8A(H8A),
 C9(H9), C9A(H9A), C10(H10), C10A(H10A), C2B(H2B), C3B(H3B), C4B(H4B), C6B(H6B),
  C8B(H8B), C9B(H9B), C10B(H10B), C13B(H13B), C20(H20), C21(H21), C22(H22),
 C23(H23), C20C(H20C), C21C(H21C), C22C(H22C), C23C(H23C), C20A(H20A),
 C21A(H21A), C22A(H22A), C23A(H23A), C20D(H20D), C21D(H21D), C22D(H22D),
 C23D(H23D), C20B(H20B), C21B(H21B), C22B(H22B), C23B(H23B), C20E(H20E),
 C21E(H21E), C22E(H22E), C23E(H23E)
7.c Fitted hexagon refined as free rotating group:
 C18(N19,C20,C21,C22,C23), C18A(N19A,C20A,C21A,C22A,C23A), C18B(N19B,C20B,C21B,
 C22B,C23B)
;

loop_
_space_group_symop_operation_xyz
'x, y, z'
'-y, x-y, z'
'-x+y, -x, z'
'x+2/3, y+1/3, z+1/3'
'-y+2/3, x-y+1/3, z+1/3'
'-x+y+2/3, -x+1/3, z+1/3'
'x+1/3, y+2/3, z+2/3'
'-y+1/3, x-y+2/3, z+2/3'
'-x+y+1/3, -x+2/3, z+2/3'

loop_
_atom_site_label
_atom_site_type_symbol
_atom_site_fract_x
_atom_site_fract_y
_atom_site_fract_z
_atom_site_U_iso_or_equiv
_atom_site_adp_type
_atom_site_occupancy
_atom_site_site_symmetry_order
_atom_site_calc_flag
_atom_site_refinement_flags_posn
_atom_site_refinement_flags_adp
_atom_site_refinement_flags_occupancy
_atom_site_disorder_assembly
_atom_site_disorder_group
O1 O 0.4310(3) 0.6118(4) 0.2051(3) 0.071(2) Uani 1 1 d . . . . .
O1A O 0.5544(3) 0.3690(3) 0.2003(3) 0.071(2) Uani 1 1 d . . . . .
O2 O 0.4452(4) 0.6298(4) 0.3699(3) 0.078(2) Uani 1 1 d . . . . .
O2A O 0.5689(4) 0.3875(4) 0.3659(3) 0.077(2) Uani 1 1 d . . . . .
N1 N 0.3018(4) 0.5859(4) 0.2058(3) 0.060(2) Uani 1 1 d . . . . .
N1A N 0.6869(4) 0.4114(3) 0.1995(4) 0.066(3) Uani 1 1 d . . . . .
N2 N 0.4128(4) 0.7239(4) 0.3697(3) 0.066(2) Uani 1 1 d . . . . .
N2A N 0.6973(5) 0.4143(4) 0.3651(4) 0.071(2) Uani 1 1 d . . . . .
C1 C 0.4026(5) 0.5297(5) 0.2086(4) 0.068(3) Uani 1 1 d . . . . .
C1A C 0.5737(5) 0.4493(6) 0.1990(5) 0.074(3) Uani 1 1 d . . . . .
C2 C 0.3646(6) 0.4787(7) 0.1706(4) 0.078(3) Uani 1 1 d . . . . .
H2 H 0.3517 0.4976 0.1437 0.094 Uiso 1 1 calc R U . . .
C2A C 0.5946(6) 0.4884(6) 0.1575(5) 0.078(3) Uani 1 1 d . . . . .
H2A H 0.5988 0.4632 0.1305 0.093 Uiso 1 1 calc R U . . .
C3 C 0.3468(7) 0.4007(7) 0.1738(5) 0.083(3) Uani 1 1 d . . . . .
H3 H 0.3216 0.3655 0.1488 0.099 Uiso 1 1 calc R U . . .
C3A C 0.6096(7) 0.5666(7) 0.1564(6) 0.094(4) Uani 1 1 d . . . . .
H3A H 0.6249 0.5957 0.1284 0.112 Uiso 1 1 calc R U . . .
C4 C 0.3649(5) 0.3743(5) 0.2122(5) 0.082(4) Uani 1 1 d . . . . .
H4 H 0.3518 0.3204 0.2138 0.098 Uiso 1 1 calc R U . . .
C4A C 0.6022(6) 0.6004(6) 0.1952(5) 0.083(4) Uani 1 1 d . . . . .
H4A H 0.6145 0.6541 0.1941 0.100 Uiso 1 1 calc R U . . .
C5 C 0.4036(5) 0.4253(5) 0.2509(5) 0.073(3) Uani 1 1 d . . . . .
C5A C 0.5772(5) 0.5598(5) 0.2368(4) 0.070(3) Uani 1 1 d . . . . .
C6 C 0.4368(5) 0.4034(6) 0.2904(4) 0.072(3) Uani 1 1 d . . . . .
H6 H 0.4101 0.3443 0.2923 0.086 Uiso 1 1 calc R U . . .
C6A C 0.5614(6) 0.5922(5) 0.2806(5) 0.077(3) Uani 1 1 d . . . . .
H6A H 0.5890 0.6512 0.2780 0.092 Uiso 1 1 calc R U . . .
C7 C 0.4180(6) 0.4348(6) 0.3343(5) 0.086(4) Uani 1 1 d . . . . .
C7A C 0.5931(5) 0.5723(5) 0.3210(4) 0.074(3) Uani 1 1 d . . . . .
C8 C 0.3940(6) 0.3952(7) 0.3747(6) 0.085(4) Uani 1 1 d . . . . .
H8 H 0.3837 0.3423 0.3764 0.102 Uiso 1 1 calc R U . . .
C8A C 0.6290(6) 0.6217(6) 0.3562(5) 0.082(3) Uani 1 1 d . . . . .
H8A H 0.6406 0.6751 0.3542 0.098 Uiso 1 1 calc R U . . .
C9 C 0.3841(7) 0.4303(8) 0.4133(5) 0.089(4) Uani 1 1 d . . . . .
H9 H 0.3664 0.4012 0.4412 0.106 Uiso 1 1 calc R U . . .
C9A C 0.6500(7) 0.5958(7) 0.3963(5) 0.091(4) Uani 1 1 d . . . . .
H9A H 0.6752 0.6313 0.4211 0.110 Uiso 1 1 calc R U . . .
C10 C 0.4004(7) 0.5098(8) 0.4116(6) 0.092(4) Uani 1 1 d . . . . .
H10 H 0.3942 0.5348 0.4381 0.111 Uiso 1 1 calc R U . . .
C10A C 0.6334(7) 0.5177(7) 0.3992(5) 0.090(4) Uani 1 1 d . . . . .
H10A H 0.6470 0.4986 0.4257 0.108 Uiso 1 1 calc R U . . .
C11 C 0.4246(5) 0.5483(6) 0.3716(5) 0.075(3) Uani 1 1 d . . . . .
C11A C 0.5968(6) 0.4697(6) 0.3623(4) 0.072(3) Uani 1 1 d . . . . .
C12 C 0.4355(5) 0.5153(6) 0.3317(5) 0.074(3) Uani 1 1 d . . . . .
C12A C 0.5777(5) 0.4933(6) 0.3227(4) 0.069(3) Uani 1 1 d . . . . .
C13 C 0.4676(5) 0.5599(5) 0.2867(5) 0.073(3) Uani 1 1 d . . . . .
H13 H 0.4587 0.6062 0.2862 0.088 Uiso 1 1 calc R U . . .
C13A C 0.5326(5) 0.4393(5) 0.2852(4) 0.073(3) Uani 1 1 d . . . . .
H13A H 0.5427 0.3938 0.2861 0.087 Uiso 1 1 calc R U . . .
C14 C 0.4212(5) 0.5047(5) 0.2478(4) 0.069(3) Uani 1 1 d . . . . .
C14A C 0.5627(5) 0.4813(5) 0.2392(5) 0.075(3) Uani 1 1 d . . . . .
C15 C 0.3790(5) 0.6367(5) 0.2065(4) 0.057(2) Uani 1 1 d . . . . .
C15A C 0.6126(4) 0.3533(5) 0.1995(4) 0.058(3) Uani 1 1 d . . . . .
C16 C 0.3849(5) 0.6468(6) 0.3699(4) 0.067(3) Uani 1 1 d . . . . .
C16A C 0.6214(5) 0.3613(6) 0.3658(4) 0.064(3) Uani 1 1 d . . . . .
O1B O 0.5375(4) 0.3415(4) 0.4821(3) 0.086(2) Uani 1 1 d . . . . .
O2B O 0.5431(4) 0.3539(4) 0.6497(3) 0.0817(19) Uani 1 1 d . . . . .
N1B N 0.6694(5) 0.4047(5) 0.4830(3) 0.079(2) Uani 1 1 d . . . . .
N2B N 0.6747(5) 0.4071(5) 0.6476(4) 0.078(2) Uani 1 1 d . . . . .
C1B C 0.4621(6) 0.2741(6) 0.4833(5) 0.082(3) Uani 1 1 d . . . . .
C2B C 0.4246(8) 0.2414(8) 0.4431(5) 0.098(4) Uani 1 1 d . . . . .
H2B H 0.4496 0.2636 0.4145 0.117 Uiso 1 1 calc R U . . .
C3B C 0.3482(11) 0.1741(12) 0.4439(9) 0.125(7) Uani 1 1 d . . . . .
H3B H 0.3228 0.1497 0.4159 0.150 Uiso 1 1 calc R U . . .
C4B C 0.3125(9) 0.1453(8) 0.4825(7) 0.106(6) Uani 1 1 d . . . . .
H4B H 0.2604 0.1008 0.4824 0.127 Uiso 1 1 calc R U . . .
C5B C 0.3504(6) 0.1798(6) 0.5254(5) 0.091(4) Uani 1 1 d . . . . .
C6B C 0.3101(6) 0.1532(6) 0.5693(6) 0.091(4) Uani 1 1 d . . . . .
H6B H 0.2565 0.1115 0.5694 0.109 Uiso 1 1 calc R U . . .
C7B C 0.3461(7) 0.1857(6) 0.6111(6) 0.095(4) Uani 1 1 d . . . . .
C8B C 0.3081(8) 0.1656(7) 0.6532(8) 0.110(5) Uani 1 1 d . . . . .
H8B H 0.2540 0.1254 0.6542 0.132 Uiso 1 1 calc R U . . .
C9B C 0.3444(9) 0.2006(9) 0.6926(7) 0.112(5) Uani 1 1 d . . . . .
H9B H 0.3174 0.1834 0.7212 0.135 Uiso 1 1 calc R U . . .
C10B C 0.4242(7) 0.2639(7) 0.6910(6) 0.101(4) Uani 1 1 d . . . . .
H10B H 0.4493 0.2910 0.7185 0.122 Uiso 1 1 calc R U . . .
C11B C 0.4650(6) 0.2864(6) 0.6507(5) 0.083(3) Uani 1 1 d . . . . .
C12B C 0.4280(6) 0.2529(6) 0.6099(4) 0.074(3) Uani 1 1 d . . . . .
C13B C 0.4661(5) 0.2802(5) 0.5676(4) 0.075(3) Uani 1 1 d . . . . .
H13B H 0.5190 0.3232 0.5667 0.090 Uiso 1 1 calc R U . . .
C14B C 0.4276(6) 0.2453(6) 0.5271(5) 0.079(3) Uani 1 1 d . . . . .
C15B C 0.6025(6) 0.3347(6) 0.4825(4) 0.078(3) Uani 1 1 d . . . . .
C16B C 0.6060(5) 0.3407(6) 0.6482(4) 0.071(2) Uani 1 1 d . . . . .
N3_a N 0.6464(14) 0.5272(14) 0.7111(7) 0.114(2) Uiso 0.275(5) 1 d D . P A 1
C17_a C 0.6190(18) 0.5249(18) 0.6797(10) 0.114(2) Uiso 0.275(5) 1 d D . P A 1
C18_a C 0.5791(11) 0.5260(13) 0.6389(5) 0.114(2) Uiso 0.275(5) 1 d DG . P A 1
N19_a N 0.5153(11) 0.5383(12) 0.6449(5) 0.114(2) Uiso 0.275(5) 1 d DG . P A 1
C20_a C 0.4758(11) 0.5448(14) 0.6067(6) 0.114(2) Uiso 0.275(5) 1 d DG . P A 1
H20_a H 0.4322 0.5532 0.6108 0.136 Uiso 0.275(5) 1 calc R U P A 1
C21_a C 0.5002(12) 0.5390(14) 0.5626(5) 0.114(2) Uiso 0.275(5) 1 d DG . P A 1
H21_a H 0.4732 0.5434 0.5366 0.136 Uiso 0.278(5) 1 calc R U P A 1
C22_a C 0.5640(12) 0.5267(14) 0.5567(5) 0.114(2) Uiso 0.275(5) 1 d DG . P A 1
H22_a H 0.5806 0.5227 0.5266 0.136 Uiso 0.275(5) 1 calc R U P A 1
C23_a C 0.6034(11) 0.5202(14) 0.5948(6) 0.114(2) Uiso 0.275(5) 1 d DG . P A 1
H23_a H 0.6470 0.5118 0.5908 0.136 Uiso 0.275(5) 1 calc R U P A 1
N3C_c N 0.6464(14) 0.5272(14) 0.7111(7) 0.114(2) Uiso 0.275(5) 1 d . . P A 3
C17C_c C 0.6190(18) 0.5249(18) 0.6797(10) 0.114(2) Uiso 0.275(5) 1 d . . P A 3
C18C_c C 0.5791(11) 0.5260(13) 0.6389(5) 0.114(2) Uiso 0.275(5) 1 d . . P A 3
N19C_c N 0.6034(11) 0.5202(14) 0.5948(6) 0.114(2) Uiso 0.275(5) 1 d . . P A 3
C20C_c C 0.4758(11) 0.5448(14) 0.6067(6) 0.114(2) Uiso 0.275(5) 1 d . . P A 3
H20C_c H 0.4322 0.5532 0.6108 0.136 Uiso 0.275(5) 1 calc R U P A 3
C21C_c C 0.5002(12) 0.5390(14) 0.5626(5) 0.114(2) Uiso 0.275(5) 1 d . . P A 3
H21C_c H 0.4732 0.5434 0.5366 0.136 Uiso 0.275(5) 1 calc R U P A 3
C22C_c C 0.5640(12) 0.5267(14) 0.5567(5) 0.114(2) Uiso 0.275(5) 1 d . . P A 3
H22C_c H 0.5806 0.5227 0.5266 0.136 Uiso 0.275(5) 1 calc R U P A 3
C23C_c C 0.5153(11) 0.5383(12) 0.6449(5) 0.114(2) Uiso 0.275(5) 1 d . . P A 3
H23C_c H 0.4986 0.5423 0.6750 0.136 Uiso 0.275(5) 1 calc R U P A 3
N3A_b N 0.4850(17) 0.4753(17) 0.6857(10) 0.114(2) Uiso 0.225(5) 1 d . . P A 2
C17A_b C 0.5025(17) 0.4929(15) 0.6518(14) 0.114(2) Uiso 0.225(5) 1 d . . P A 2
C18A_b C 0.5342(13) 0.5208(15) 0.6054(5) 0.114(2) Uiso 0.225(5) 1 d G . P A 2
N19A_b N 0.4796(12) 0.5280(15) 0.5782(8) 0.114(2) Uiso 0.225(5) 1 d G . P A 2
C20A_b C 0.4865(13) 0.5299(16) 0.5305(7) 0.114(2) Uiso 0.225(5) 1 d G . P A 2
H20A_b H 0.4492 0.5349 0.5119 0.136 Uiso 0.225(5) 1 calc R U P A 2
C21A_b C 0.5481(14) 0.5246(15) 0.5101(5) 0.114(2) Uiso 0.225(5) 1 d G . P A 2
H21A_b H 0.5529 0.5259 0.4775 0.136 Uiso 0.225(5) 1 calc R U P A 2
C22A_b C 0.6028(13) 0.5174(16) 0.5373(7) 0.114(2) Uiso 0.225(5) 1 d G . P A 2
H22A_b H 0.6449 0.5137 0.5233 0.136 Uiso 0.225(5) 1 calc R U P A 2
C23A_b C 0.5959(13) 0.5155(17) 0.5849(7) 0.114(2) Uiso 0.225(5) 1 d G . P A 2
H23A_b H 0.6332 0.5105 0.6035 0.136 Uiso 0.225(5) 1 calc R U P A 2
N3D_d N 0.4850(17) 0.4753(17) 0.6857(10) 0.114(2) Uiso 0.225(5) 1 d . . P A 4
C17D_d C 0.5025(17) 0.4929(15) 0.6518(14) 0.114(2) Uiso 0.225(5) 1 d . . P A 4
C18D_d C 0.5342(13) 0.5208(15) 0.6054(5) 0.114(2) Uiso 0.225(5) 1 d . . P A 4
N19D_d N 0.5959(13) 0.5155(17) 0.5849(7) 0.114(2) Uiso 0.225(5) 1 d . . P A 4
C20D_d C 0.4865(13) 0.5299(16) 0.5305(7) 0.114(2) Uiso 0.225(5) 1 d . . P A 4
H20D_d H 0.4492 0.5349 0.5119 0.136 Uiso 0.225(5) 1 calc R U P A 4
C21D_d C 0.5481(14) 0.5246(15) 0.5101(5) 0.114(2) Uiso 0.225(5) 1 d . . P A 4
H21D_d H 0.5529 0.5259 0.4775 0.136 Uiso 0.227(5) 1 calc R U P A 4
C22D_d C 0.6028(13) 0.5174(16) 0.5373(7) 0.114(2) Uiso 0.225(5) 1 d . . P A 4
H22D_d H 0.6449 0.5137 0.5233 0.136 Uiso 0.225(5) 1 calc R U P A 4
C23D_d C 0.4796(12) 0.5280(15) 0.5782(8) 0.114(2) Uiso 0.225(5) 1 d . . P A 4
H23D_d H 0.4374 0.5317 0.5921 0.136 Uiso 0.225(5) 1 calc R U P A 4
N3B N 0.686(3) 0.534(2) 0.7526(16) 0.137(7) Uiso 0.1667 1 d D . P A -1
C17B C 0.690(3) 0.483(3) 0.7564(19) 0.137(7) Uiso 0.1667 1 d D . P A -1
C18B C 0.691(2) 0.410(2) 0.7548(17) 0.137(7) Uiso 0.1667 1 d DG . P A -1
N19B N 0.7638(15) 0.414(2) 0.7574(16) 0.137(7) Uiso 0.1667 1 d DG . P A -1
C20B C 0.7678(17) 0.345(3) 0.7617(14) 0.137(7) Uiso 0.1667 1 d DG . P A -1
H20B H 0.8178 0.3479 0.7635 0.165 Uiso 0.1667 1 calc R U P A -1
C21B C 0.699(3) 0.272(2) 0.7635(18) 0.137(7) Uiso 0.1667 1 d DG . P A -1
H21B H 0.7013 0.2248 0.7664 0.165 Uiso 0.1667 1 calc R U P A -1
C22B C 0.6254(19) 0.2677(19) 0.7609(16) 0.137(7) Uiso 0.1667 1 d DG . P A -1
H22B H 0.5781 0.2178 0.7620 0.165 Uiso 0.1667 1 calc R U P A -1
C23B C 0.6214(14) 0.337(2) 0.7565(12) 0.137(7) Uiso 0.1667 1 d DG . P A -1
H23B H 0.5714 0.3338 0.7548 0.165 Uiso 0.1667 1 calc R U P A -1
N3E N 0.686(3) 0.534(2) 0.7526(16) 0.137(7) Uiso 0.1667 1 d . . P B -2
C17E C 0.690(3) 0.483(3) 0.7564(19) 0.137(7) Uiso 0.1667 1 d . . P B -2
C18E C 0.691(2) 0.410(2) 0.7548(17) 0.137(7) Uiso 0.1667 1 d . . P B -2
N19E N 0.6214(14) 0.337(2) 0.7565(12) 0.137(7) Uiso 0.1667 1 d . . P B -2
C20E C 0.7678(17) 0.345(3) 0.7617(14) 0.137(7) Uiso 0.1667 1 d . . P B -2
H20E H 0.8178 0.3479 0.7635 0.165 Uiso 0.1667 1 calc R U P B -2
C21E C 0.699(3) 0.272(2) 0.7635(18) 0.137(7) Uiso 0.1667 1 d . . P B -2
H21E H 0.7013 0.2248 0.7664 0.165 Uiso 0.1667 1 calc R U P B -2
C22E C 0.6254(19) 0.2677(19) 0.7609(16) 0.137(7) Uiso 0.1667 1 d . . P B -2
H22E H 0.5781 0.2178 0.7620 0.165 Uiso 0.1667 1 calc R U P B -2
C23E C 0.7638(15) 0.414(2) 0.7574(16) 0.137(7) Uiso 0.1667 1 d . . P B -2
H23E H 0.8111 0.4639 0.7563 0.165 Uiso 0.1667 1 calc R U P B -2

loop_
_atom_site_aniso_label
_atom_site_aniso_U_11
_atom_site_aniso_U_22
_atom_site_aniso_U_33
_atom_site_aniso_U_23
_atom_site_aniso_U_13
_atom_site_aniso_U_12
O1 0.035(3) 0.040(3) 0.141(6) 0.010(4) 0.014(3) 0.021(3)
O1A 0.032(3) 0.027(3) 0.158(6) 0.001(3) -0.003(3) 0.017(2)
O2 0.039(3) 0.052(4) 0.150(6) 0.003(4) 0.002(4) 0.027(3)
O2A 0.054(4) 0.047(3) 0.134(6) 0.007(4) 0.000(4) 0.028(3)
N1 0.036(3) 0.037(4) 0.107(6) 0.004(4) 0.002(4) 0.017(3)
N1A 0.023(3) 0.024(3) 0.144(8) 0.006(4) 0.005(3) 0.007(2)
N2 0.046(4) 0.042(4) 0.106(7) 0.003(4) 0.008(4) 0.019(3)
N2A 0.051(4) 0.047(4) 0.115(7) -0.003(4) 0.007(4) 0.024(4)
C1 0.040(5) 0.038(4) 0.127(9) 0.001(5) 0.009(5) 0.020(4)
C1A 0.031(4) 0.040(5) 0.147(10) -0.003(6) 0.001(5) 0.015(4)
C2 0.058(6) 0.065(6) 0.117(9) 0.005(6) 0.006(6) 0.035(5)
C2A 0.055(6) 0.051(5) 0.130(9) 0.017(6) 0.028(6) 0.028(5)
C3 0.062(6) 0.061(6) 0.129(10) -0.013(6) -0.007(6) 0.033(5)
C3A 0.069(7) 0.059(6) 0.163(12) 0.029(7) 0.039(7) 0.039(6)
C4 0.036(4) 0.038(5) 0.171(12) -0.018(6) 0.006(6) 0.019(4)
C4A 0.042(5) 0.038(5) 0.167(12) 0.008(7) 0.008(6) 0.017(4)
C5 0.042(5) 0.038(4) 0.143(10) 0.000(5) -0.005(5) 0.022(4)
C5A 0.036(4) 0.031(4) 0.143(10) 0.001(5) -0.002(5) 0.018(3)
C6 0.036(4) 0.046(5) 0.139(9) -0.007(5) -0.005(5) 0.026(4)
C6A 0.049(5) 0.022(4) 0.155(10) 0.000(5) 0.005(6) 0.015(4)
C7 0.048(5) 0.047(5) 0.161(12) 0.003(7) -0.013(6) 0.023(5)
C7A 0.038(4) 0.039(4) 0.145(10) -0.006(6) -0.015(5) 0.020(4)
C8 0.049(5) 0.059(6) 0.155(11) 0.025(7) 0.019(6) 0.031(5)
C8A 0.048(5) 0.052(5) 0.157(11) -0.026(6) -0.018(6) 0.033(5)
C9 0.056(6) 0.073(7) 0.136(11) 0.027(7) 0.019(6) 0.031(5)
C9A 0.071(7) 0.066(7) 0.152(11) -0.032(7) -0.013(7) 0.045(6)
C10 0.068(7) 0.073(7) 0.151(12) 0.005(8) 0.009(7) 0.047(6)
C10A 0.071(7) 0.070(7) 0.139(11) -0.011(7) 0.000(7) 0.044(6)
C11 0.041(5) 0.051(5) 0.139(10) 0.018(6) 0.004(6) 0.029(4)
C11A 0.042(5) 0.047(5) 0.126(9) -0.010(6) 0.002(5) 0.023(4)
C12 0.049(5) 0.047(5) 0.141(9) -0.005(6) -0.013(6) 0.036(4)
C12A 0.040(4) 0.044(5) 0.129(9) -0.007(5) -0.005(5) 0.025(4)
C13 0.044(5) 0.044(5) 0.142(10) -0.007(6) -0.003(6) 0.030(4)
C13A 0.039(4) 0.037(4) 0.145(10) 0.014(5) 0.005(5) 0.021(4)
C14 0.038(4) 0.034(4) 0.135(9) -0.004(5) -0.014(5) 0.018(4)
C14A 0.040(4) 0.034(4) 0.148(10) -0.006(6) -0.017(5) 0.016(4)
C15 0.038(4) 0.035(4) 0.097(7) -0.002(4) 0.001(4) 0.016(3)
C15A 0.028(4) 0.031(4) 0.112(8) -0.002(4) -0.004(4) 0.011(3)
C16 0.048(5) 0.052(5) 0.110(8) 0.003(5) 0.012(5) 0.033(4)
C16A 0.050(5) 0.053(5) 0.096(8) 0.009(5) 0.004(5) 0.032(4)
O1B 0.056(4) 0.057(4) 0.148(6) 0.006(4) -0.009(4) 0.030(3)
O2B 0.054(4) 0.059(4) 0.135(6) 0.004(4) 0.000(4) 0.031(3)
N1B 0.056(5) 0.067(5) 0.114(7) 0.007(4) 0.000(4) 0.030(4)
N2B 0.051(4) 0.069(5) 0.118(7) 0.001(4) -0.002(4) 0.034(4)
C1B 0.062(6) 0.061(5) 0.132(10) -0.007(6) -0.012(6) 0.037(5)
C2B 0.079(7) 0.093(8) 0.132(10) -0.013(7) -0.018(7) 0.051(7)
C3B 0.091(12) 0.104(13) 0.19(2) -0.051(13) -0.051(12) 0.058(11)
C4B 0.072(7) 0.059(6) 0.203(17) -0.035(9) -0.045(10) 0.045(6)
C5B 0.049(5) 0.052(5) 0.183(13) -0.007(7) -0.012(7) 0.032(4)
C6B 0.046(5) 0.054(5) 0.179(12) 0.003(7) 0.002(7) 0.029(4)
C7B 0.061(6) 0.047(5) 0.181(13) 0.011(7) 0.002(8) 0.031(5)
C8B 0.068(7) 0.057(6) 0.205(16) 0.025(9) 0.033(10) 0.033(6)
C9B 0.087(9) 0.076(8) 0.194(16) 0.035(10) 0.051(10) 0.056(7)
C10B 0.071(7) 0.066(7) 0.176(13) 0.004(7) 0.010(8) 0.040(6)
C11B 0.057(5) 0.067(6) 0.134(10) 0.024(7) 0.019(7) 0.036(5)
C12B 0.051(5) 0.053(5) 0.116(8) 0.005(5) -0.008(6) 0.025(4)
C13B 0.049(5) 0.049(5) 0.133(9) 0.002(6) -0.008(6) 0.029(4)
C14B 0.052(5) 0.057(5) 0.139(10) 0.001(6) -0.003(6) 0.034(4)
C15B 0.070(6) 0.055(5) 0.101(8) 0.001(5) -0.007(5) 0.024(5)
C16B 0.052(5) 0.072(6) 0.085(7) -0.002(5) -0.003(4) 0.029(5)

loop_
_atom_type_symbol
_atom_type_description
_atom_type_scat_dispersion_real
_atom_type_scat_dispersion_imag
_atom_type_scat_source
C C 0.0181 0.0091 'International Tables Vol C Tables 4.2.6.8 and 6.1.1.4'
H H 0.0000 0.0000 'International Tables Vol C Tables 4.2.6.8 and 6.1.1.4'
N N 0.0311 0.0180 'International Tables Vol C Tables 4.2.6.8 and 6.1.1.4'
O O 0.0492 0.0322 'International Tables Vol C Tables 4.2.6.8 and 6.1.1.4'

loop_
_geom_angle_atom_site_label_1
_geom_angle_atom_site_label_2
_geom_angle_atom_site_label_3
_geom_angle
_geom_angle_site_symmetry_1
_geom_angle_site_symmetry_3
C15 O1 C1 118.4(6) . .
C15A O1A C1A 118.3(6) . .
C16 O2 C11 118.0(7) . .
C16A O2A C11A 119.5(7) . .
C15 N1 C15 113.3(8) . 3_565
C15A N1A C15A 114.5(7) . 3_665
C16 N2 C16 109.6(8) . 2_665
C16A N2A C16A 110.1(8) . 3_665
O1 C1 C2 120.6(10) . .
C14 C1 O1 116.4(9) . .
C14 C1 C2 122.7(9) . .
C2A C1A O1A 118.4(10) . .
C2A C1A C14A 124.0(9) . .
C14A C1A O1A 117.3(10) . .
C3 C2 C1 118.2(11) . .
C1A C2A C3A 117.7(12) . .
C4 C3 C2 120.4(11) . .
C4A C3A C2A 119.7(12) . .
C3 C4 C5 122.0(9) . .
C3A C4A C5A 122.7(10) . .
C4 C5 C6 124.0(9) . .
C14 C5 C4 117.5(10) . .
C14 C5 C6 117.7(10) . .
C4A C5A C6A 125.2(8) . .
C4A C5A C14A 118.8(11) . .
C14A C5A C6A 116.0(10) . .
C5 C6 C7 107.6(8) . .
C5 C6 C13A 112.0(9) . .
C7 C6 C13A 110.7(9) . .
C5A C6A C13 110.8(9) . .
C7A C6A C5A 111.1(8) . .
C7A C6A C13 110.7(9) . .
C8 C7 C6 125.2(10) . .
C8 C7 C12 119.6(13) . .
C12 C7 C6 114.9(11) . .
C8A C7A C6A 124.1(9) . .
C8A C7A C12A 120.4(11) . .
C12A C7A C6A 115.3(9) . .
C7 C8 C9 121.3(11) . .
C7A C8A C9A 121.0(10) . .
C8 C9 C10 120.3(12) . .
C10A C9A C8A 119.5(12) . .
C11 C10 C9 117.8(13) . .
C11A C10A C9A 117.2(13) . .
C10 C11 O2 118.5(12) . .
C10 C11 C12 123.8(10) . .
C12 C11 O2 117.6(10) . .
C10A C11A O2A 119.4(11) . .
C12A C11A O2A 115.5(10) . .
C12A C11A C10A 124.7(10) . .
C7 C12 C13 118.4(11) . .
C11 C12 C7 117.2(12) . .
C11 C12 C13 124.4(8) . .
C7A C12A C13A 118.8(10) . .
C11A C12A C7A 117.0(10) . .
C11A C12A C13A 123.6(9) . .
C12 C13 C6A 112.2(9) . .
C14 C13 C6A 110.6(9) . .
C14 C13 C12 107.9(8) . .
C12A C13A C6 112.6(9) . .
C12A C13A C14A 109.5(8) . .
C14A C13A C6 111.1(8) . .
C1 C14 C5 119.1(10) . .
C1 C14 C13 123.0(8) . .
C5 C14 C13 117.7(10) . .
C1A C14A C5A 117.0(11) . .
C1A C14A C13A 126.9(8) . .
C5A C14A C13A 116.1(11) . .
O1 C15 N1 112.2(7) . 2_665
N1 C15 O1 121.0(7) . .
N1 C15 N1 126.6(8) . 2_665
O1A C15A N1A 120.3(7) . .
O1A C15A N1A 114.1(6) . 2_655
N1A C15A N1A 125.5(7) . 2_655
N2 C16 O2 111.1(8) . .
N2 C16 O2 118.4(8) 3_565 .
N2 C16 N2 130.4(8) . 3_565
N2A C16A O2A 112.0(8) 2_655 .
N2A C16A O2A 118.0(8) . .
N2A C16A N2A 129.9(8) . 2_655
C15B O1B C1B 120.6(7) . .
C16B O2B C11B 117.8(7) . .
C15B N1B C15B 112.5(11) 3_665 .
C16B N2B C16B 111.9(9) 3_665 .
O1B C1B C14B 117.5(10) . .
C2B C1B O1B 119.2(12) . .
C2B C1B C14B 123.3(12) . .
C1B C2B C3B 119.5(17) . .
C4B C3B C2B 120.7(18) . .
C3B C4B C5B 120.7(14) . .
C4B C5B C6B 122.4(12) . .
C14B C5B C4B 121.5(14) . .
C14B C5B C6B 115.9(12) . .
C7B C6B C5B 123.1(10) . .
C6B C7B C12B 117.4(13) . .
C8B C7B C6B 124.7(13) . .
C8B C7B C12B 117.5(14) . .
C9B C8B C7B 122.7(13) . .
C8B C9B C10B 118.9(15) . .
C11B C10B C9B 121.3(15) . .
C10B C11B O2B 119.8(12) . .
C10B C11B C12B 120.5(11) . .
C12B C11B O2B 119.0(10) . .
C11B C12B C7B 118.7(11) . .
C11B C12B C13B 121.8(9) . .
C13B C12B C7B 119.5(11) . .
C14B C13B C12B 120.6(9) . .
C5B C14B C1B 114.2(11) . .
C13B C14B C1B 122.5(10) . .
C13B C14B C5B 123.3(12) . .
N1B C15B O1B 119.6(9) 2_655 .
N1B C15B O1B 113.0(9) . .
N1B C15B N1B 127.5(11) 2_655 .
N2B C16B O2B 119.7(8) 2_655 .
N2B C16B O2B 112.3(9) . .
N2B C16B N2B 128.0(9) 2_655 .
C17_a N3_a N3B 177(4) . .
N3_a C17_a C18_a 175(3) . .
N19_a C18_a C17_a 116.3(15) . .
N19_a C18_a C23_a 120.0 . .
C23_a C18_a C17_a 123.6(15) . .
C18_a N19_a C20_a 120.0 . .
C21_a C20_a N19_a 120.0 . .
C20_a C21_a C22_a 120.0 . .
C21_a C22_a C23_a 120.0 . .
C22_a C23_a C18_a 120.0 . .
N3A_b C17A_b C18A_b 175(2) . .
N19A_b C18A_b C17A_b 110.9(17) . .
N19A_b C18A_b C23A_b 120.0 . .
C23A_b C18A_b C17A_b 125.7(17) . .
C18A_b N19A_b C20A_b 120.0 . .
N19A_b C20A_b C21A_b 120.0 . .
C22A_b C21A_b C20A_b 120.0 . .
C21A_b C22A_b C23A_b 120.0 . .
C22A_b C23A_b C18A_b 120.0 . .
C17B N3B N3_a 107(5) . .
N3B C17B C18B 171(6) . .
N19B C18B C17B 118(2) . .
N19B C18B C23B 120.0 . .
C23B C18B C17B 122(2) . .
C18B N19B C20B 120.00(7) . .
C21B C20B N19B 120.0 . .
C22B C21B C20B 120.0 . .
C21B C22B C23B 120.00(5) . .
C22B C23B C18B 120.0 . .

loop_
_geom_bond_atom_site_label_1
_geom_bond_atom_site_label_2
_geom_bond_distance
_geom_bond_site_symmetry_2
O1 C1 1.412(11) .
O1 C15 1.327(10) .
O1A C1A 1.416(11) .
O1A C15A 1.315(10) .
O2 C11 1.432(12) .
O2 C16 1.370(10) .
O2A C11A 1.415(12) .
O2A C16A 1.354(11) .
N1 C15 1.325(11) .
N1 C15 1.340(11) 3_565
N1A C15A 1.320(10) .
N1A C15A 1.347(10) 3_665
N2 C16 1.318(12) .
N2 C16 1.324(12) 2_665
N2A C16A 1.316(12) .
N2A C16A 1.322(12) 3_665
C1 C2 1.421(15) .
C1 C14 1.356(15) .
C1A C2A 1.374(17) .
C1A C14A 1.388(17) .
C2 C3 1.383(16) .
C2A C3A 1.403(15) .
C3 C4 1.348(18) .
C3A C4A 1.350(19) .
C4 C5 1.439(17) .
C4A C5A 1.393(17) .
C5 C6 1.480(16) .
C5 C14 1.412(12) .
C5A C6A 1.519(16) .
C5A C14A 1.412(12) .
C6 C7 1.536(18) .
C6 C13A 1.642(12) .
C6A C7A 1.465(16) .
C6A C13 1.619(13) .
C7 C8 1.352(18) .
C7 C12 1.432(14) .
C7A C8A 1.338(16) .
C7A C12A 1.415(12) .
C8 C9 1.377(19) .
C8A C9A 1.408(19) .
C9 C10 1.420(17) .
C9A C10A 1.392(17) .
C10 C11 1.336(18) .
C10A C11A 1.365(16) .
C11 C12 1.392(18) .
C11A C12A 1.359(16) .
C12 C13 1.522(18) .
C12A C13A 1.463(16) .
C13 C14 1.511(16) .
C13A C14A 1.525(17) .
C15 N1 1.340(11) 2_665
C15A N1A 1.347(10) 2_655
C16 N2 1.324(12) 3_565
C16A N2A 1.322(12) 2_655
O1B C1B 1.398(13) .
O1B C15B 1.339(13) .
O2B C11B 1.432(12) .
O2B C16B 1.375(11) .
N1B C15B 1.300(12) 3_665
N1B C15B 1.335(13) .
N2B C16B 1.316(12) 3_665
N2B C16B 1.318(12) .
C1B C2B 1.357(17) .
C1B C14B 1.417(17) .
C2B C3B 1.41(2) .
C3B C4B 1.29(3) .
C4B C5B 1.43(2) .
C5B C6B 1.450(19) .
C5B C14B 1.407(14) .
C6B C7B 1.389(19) .
C7B C8B 1.38(2) .
C7B C12B 1.475(14) .
C8B C9B 1.34(2) .
C9B C10B 1.42(2) .
C10B C11B 1.357(18) .
C11B C12B 1.373(16) .
C12B C13B 1.397(15) .
C13B C14B 1.379(16) .
C15B N1B 1.300(12) 2_655
C16B N2B 1.316(12) 2_655
N3_a C17_a 1.05(3) .
N3_a N3B 1.40(5) .
C17_a C18_a 1.42(3) .
C18_a N19_a 1.3900 .
C18_a C23_a 1.3900 .
N19_a C20_a 1.3900 .
C20_a C21_a 1.3900 .
C21_a C22_a 1.3900 .
C22_a C23_a 1.3900 .
N3A_b C17A_b 1.04(4) .
C17A_b C18A_b 1.47(5) .
C18A_b N19A_b 1.3900 .
C18A_b C23A_b 1.3900 .
N19A_b C20A_b 1.3900 .
C20A_b C21A_b 1.3900 .
C21A_b C22A_b 1.3900 .
C22A_b C23A_b 1.3900 .
N3B C17B 1.05(3) .
C17B C18B 1.43(3) .
C18B N19B 1.3900 .
C18B C23B 1.3900 .
N19B C20B 1.3900 .
C20B C21B 1.3900 .
C21B C22B 1.3900 .
C22B C23B 1.3900 .
